data_7236980
loop_
_publ_author_name
'He, Lei'
'Lan, Ying'
'Ma, Dongxin'
'Song, Xiangzhi'
'Duan, Lian'

_publ_section_title
;
 Fluorine-free, highly efficient, blue-green and sky-blue-emitting
 cationic iridium complexes and their use for efficient organic
 light-emitting diodes
;
_journal_issue 6
_journal_name_full 'Journal of Materials Chemistry C'
_journal_page_first 1509
_journal_paper_doi 10.1039/C7TC04747A
_journal_volume 6
_journal_year 2018
_chemical_formula_moiety 'C34 H31 Ir N5 O, F6 P, C H2 Cl2'
_chemical_formula_sum 'C35 H33 Cl2 F6 Ir N5 O P'
_chemical_formula_weight 947.73
_space_group_crystal_system triclinic
_space_group_IT_number 2
_space_group_name_Hall '-P 1'
_space_group_name_H-M_alt 'P -1'
_atom_sites_solution_hydrogens geom
_atom_sites_solution_primary direct
_audit_creation_date 2017-09-19
_audit_creation_method
;
Olex2 1.2
(compiled 2017.08.10 svn.r3458 for OlexSys, GUI svn.r5381)
;
_audit_update_record
;
2017-10-18 deposited with the CCDC.
2018-01-26 downloaded from the CCDC.
;
_cell_angle_alpha 74.09(3)
_cell_angle_beta 79.79(3)
_cell_angle_gamma 77.08(3)
_cell_formula_units_Z 2
_cell_length_a 8.7574(18)
_cell_length_b 12.692(3)
_cell_length_c 17.800(4)
_cell_measurement_reflns_used 6349
_cell_measurement_temperature 153.1500
_cell_measurement_theta_max 27.4778
_cell_measurement_theta_min 1.1988
_cell_volume 1840.2(8)
_computing_cell_refinement 'CrystalClear (Rigaku Inc., 2008)'
_computing_data_collection 'CrystalClear (Rigaku Inc., 2008)'
_computing_data_reduction 'CrystalClear (Rigaku Inc., 2008)'
_computing_molecular_graphics 'Olex2 (Dolomanov et al., 2009)'
_computing_publication_material 'Olex2 (Dolomanov et al., 2009)'
_computing_structure_refinement 'XL (Sheldrick, 2008)'
_computing_structure_solution 'ShelXS (Sheldrick, 2008)'
_diffrn_ambient_temperature 153.1500
_diffrn_detector_area_resol_mean 28.5714
_diffrn_measured_fraction_theta_full 0.996
_diffrn_measured_fraction_theta_max 0.993
_diffrn_measurement_details
;
scan:
	Number of images: 358
	           Slice: -110.0000 - 69.0000
	     Image width: 0.5000
	        Exp time: 1.0000
	   Rotation axis: Omega
	           Omega: 0.0000
	             Chi: 45.0000
	             Phi: 270.0000
	             XTD: 44.8695
	          2theta: -20.1945
scan:
	Number of images: 338
	           Slice: -110.0000 - 59.0000
	     Image width: 0.5000
	        Exp time: 1.0000
	   Rotation axis: Omega
	           Omega: 0.0000
	             Chi: 45.0000
	             Phi: 90.0000
	             XTD: 44.8695
	          2theta: -20.1945
scan:
	Number of images: 300
	           Slice: -110.0000 - 40.0000
	     Image width: 0.5000
	        Exp time: 1.0000
	   Rotation axis: Omega
	           Omega: 0.0000
	             Chi: 45.0000
	             Phi: 0.0000
	             XTD: 44.8695
	          2theta: -20.1945
scan:
	Number of images: 208
	           Slice: -42.0000 - 62.0000
	     Image width: 0.5000
	        Exp time: 1.0000
	   Rotation axis: Omega
	           Omega: 0.0000
	             Chi: 45.0000
	             Phi: 180.0000
	             XTD: 44.8695
	          2theta: -20.1945
;
_diffrn_measurement_device
;
Saturn724+ (2x2 bin mode)
;
_diffrn_measurement_device_details
;
AFC10: Fixed Chi 2 circle
;
_diffrn_measurement_device_type 'multiwire proportional'
_diffrn_measurement_method 'phi and omega scans'
_diffrn_orient_matrix_type d*Trek
_diffrn_orient_matrix_UB_11 -0.0286
_diffrn_orient_matrix_UB_12 0.1000
_diffrn_orient_matrix_UB_13 0.0559
_diffrn_orient_matrix_UB_21 0.0631
_diffrn_orient_matrix_UB_22 -0.0267
_diffrn_orient_matrix_UB_23 0.0475
_diffrn_orient_matrix_UB_31 0.0264
_diffrn_orient_matrix_UB_32 0.0249
_diffrn_orient_matrix_UB_33 -0.0464
_diffrn_radiation_detector CCD
_diffrn_radiation_monochromator graphite
_diffrn_radiation_type MoK\a
_diffrn_radiation_wavelength 0.71073
_diffrn_reflns_av_R_equivalents 0.0483
_diffrn_reflns_av_unetI/netI 0.0538
_diffrn_reflns_Laue_measured_fraction_full 0.996
_diffrn_reflns_Laue_measured_fraction_max 0.993
_diffrn_reflns_limit_h_max 11
_diffrn_reflns_limit_h_min -11
_diffrn_reflns_limit_k_max 16
_diffrn_reflns_limit_k_min -16
_diffrn_reflns_limit_l_max 23
_diffrn_reflns_limit_l_min -23
_diffrn_reflns_number 25093
_diffrn_reflns_point_group_measured_fraction_full 0.996
_diffrn_reflns_point_group_measured_fraction_max 0.993
_diffrn_reflns_theta_full 25.242
_diffrn_reflns_theta_max 27.493
_diffrn_reflns_theta_min 1.199
_diffrn_source 'Rotating Anode'
_diffrn_source_current 90.0000
_diffrn_source_power 4.5000
_diffrn_source_voltage 50.0000
_exptl_absorpt_coefficient_mu 3.883
_exptl_absorpt_correction_T_max 1.0000
_exptl_absorpt_correction_T_min 0.6930
_exptl_absorpt_correction_type multi-scan
_exptl_absorpt_process_details 'CrystalClear (Rigaku Inc., 2008)'
_exptl_crystal_colour yellow
_exptl_crystal_colour_primary yellow
_exptl_crystal_density_diffrn 1.710
_exptl_crystal_description block
_exptl_crystal_F_000 932
_exptl_crystal_size_max 0.24
_exptl_crystal_size_mid 0.23
_exptl_crystal_size_min 0.2
_refine_diff_density_max 1.327
_refine_diff_density_min -2.573
_refine_diff_density_rms 0.224
_refine_ls_extinction_method none
_refine_ls_goodness_of_fit_ref 1.109
_refine_ls_hydrogen_treatment constr
_refine_ls_matrix_type full
_refine_ls_number_parameters 461
_refine_ls_number_reflns 8400
_refine_ls_number_restraints 18
_refine_ls_restrained_S_all 1.116
_refine_ls_R_factor_all 0.0572
_refine_ls_R_factor_gt 0.0529
_refine_ls_shift/su_max 0.003
_refine_ls_shift/su_mean 0.000
_refine_ls_structure_factor_coef Fsqd
_refine_ls_weighting_details 'w=1/[\s^2^(Fo^2^)+(0.0870P)^2^+7.1741P] where P=(Fo^2^+2Fc^2^)/3'
_refine_ls_weighting_scheme calc
_refine_ls_wR_factor_gt 0.1439
_refine_ls_wR_factor_ref 0.1588
_reflns_Friedel_coverage 0.000
_reflns_number_gt 8024
_reflns_number_total 8400
_reflns_threshold_expression 'I > 2\s(I)'
_cod_data_source_file c7tc04747a2.cif
_cod_data_source_block bww16001
_cod_database_code 7236980
_shelx_shelxl_version_number 2014/7
_shelx_space_group_comment
;
The symmetry employed for this shelxl refinement is uniquely defined
by the following loop, which should always be used as a source of
symmetry information in preference to the above space-group names.
They are only intended as comments.
;
_shelx_estimated_absorpt_t_max 0.511
_shelx_estimated_absorpt_t_min 0.456
_diffrn_number_total 8405
_olex2_refinement_description
;
1. Fixed Uiso
 At 1.2 times of:
  All C(H) groups, All C(H,H) groups
 At 1.5 times of:
  All C(H,H,H) groups
2. Uiso/Uaniso restraints and constraints
Cl1 \\sim C35 \\sim Cl2: within 1.7A with sigma of 0.01 and sigma for terminal
atoms of 0.01
Uanis(C35) \\sim Ueq, Uanis(Cl1) \\sim Ueq, Uanis(Cl2) \\sim Ueq: with sigma of
0.01 and sigma for terminal atoms of 0.01
3.a Secondary CH2 refined with riding coordinates:
 C31(H31A,H31B), C32(H32A,H32B), C33(H33A,H33B), C35(H35A,H35B)
3.b Aromatic/amide H refined with riding coordinates:
 C2(H2), C3(H3), C4(H4), C5(H5), C8(H8), C9(H9), C10(H10), C11(H11), C14(H14),
 C15(H15), C16(H16), C17(H17), C19(H19), C20(H20), C21(H21), C22(H22), C23(H23),
  C24(H24), C25(H25), C27(H27), C29(H29), C30(H30)
3.c Idealised Me refined as rotating group:
 C34(H34A,H34B,H34C)
;
_olex2_submission_special_instructions 'No special instructions were received'

loop_
_space_group_symop_operation_xyz
'x, y, z'
'-x, -y, -z'

loop_
_atom_site_label
_atom_site_type_symbol
_atom_site_fract_x
_atom_site_fract_y
_atom_site_fract_z
_atom_site_U_iso_or_equiv
_atom_site_adp_type
_atom_site_occupancy
_atom_site_site_symmetry_order
_atom_site_calc_flag
_atom_site_refinement_flags_posn
_atom_site_refinement_flags_adp
Ir1 Ir 0.85737(3) 0.09627(2) 0.26011(2) 0.02659(11) Uani 1 1 d . .
O1 O 0.2051(6) 0.4229(5) 0.2212(3) 0.0400(13) Uani 1 1 d . .
N1 N 0.8734(7) 0.1653(5) 0.3507(4) 0.0310(12) Uani 1 1 d . .
N2 N 0.8521(8) 0.0132(5) 0.1755(4) 0.0349(13) Uani 1 1 d . .
N3 N 0.9022(7) 0.2351(5) 0.1666(3) 0.0283(12) Uani 1 1 d . .
N4 N 0.7689(6) 0.3133(5) 0.1461(3) 0.0277(12) Uani 1 1 d . .
N5 N 0.6281(6) 0.2044(5) 0.2491(4) 0.0296(12) Uani 1 1 d . .
C1 C 0.7886(8) -0.0234(6) 0.3520(4) 0.0333(15) Uani 1 1 d . .
C2 C 0.7496(9) -0.1249(6) 0.3511(5) 0.0369(16) Uani 1 1 d . .
H2 H 0.7618 -0.1463 0.3029 0.044 Uiso 1 1 calc R .
C3 C 0.6933(11) -0.1932(8) 0.4207(6) 0.051(2) Uani 1 1 d . .
H3 H 0.6665 -0.2611 0.4193 0.061 Uiso 1 1 calc R .
C4 C 0.6746(11) -0.1659(8) 0.4926(5) 0.050(2) Uani 1 1 d . .
H4 H 0.6341 -0.2142 0.5392 0.060 Uiso 1 1 calc R .
C5 C 0.7150(11) -0.0688(8) 0.4962(5) 0.049(2) Uani 1 1 d . .
H5 H 0.7033 -0.0501 0.5453 0.059 Uiso 1 1 calc R .
C6 C 0.7736(9) 0.0022(7) 0.4270(4) 0.0345(16) Uani 1 1 d . .
C7 C 0.8259(9) 0.1052(7) 0.4246(4) 0.0375(17) Uani 1 1 d . .
C8 C 0.8321(12) 0.1424(9) 0.4896(5) 0.053(2) Uani 1 1 d . .
H8 H 0.7956 0.1025 0.5407 0.064 Uiso 1 1 calc R .
C9 C 0.8918(12) 0.2386(8) 0.4804(6) 0.053(2) Uani 1 1 d . .
H9 H 0.9012 0.2628 0.5251 0.064 Uiso 1 1 calc R .
C10 C 0.9377(10) 0.2988(8) 0.4049(5) 0.0451(19) Uani 1 1 d . .
H10 H 0.9772 0.3655 0.3966 0.054 Uiso 1 1 calc R .
C11 C 0.9235(9) 0.2576(7) 0.3414(5) 0.0360(16) Uani 1 1 d . .
H11 H 0.9517 0.2989 0.2894 0.043 Uiso 1 1 calc R .
C12 C 1.1180(9) -0.0600(6) 0.2022(5) 0.0362(16) Uani 1 1 d . .
C13 C 1.0787(8) 0.0056(6) 0.2571(4) 0.0271(13) Uani 1 1 d . .
C14 C 1.1955(8) 0.0051(7) 0.3021(5) 0.0399(18) Uani 1 1 d . .
H14 H 1.1741 0.0505 0.3385 0.048 Uiso 1 1 calc R .
C15 C 1.3437(9) -0.0630(8) 0.2928(5) 0.045(2) Uani 1 1 d . .
H15 H 1.4205 -0.0651 0.3251 0.055 Uiso 1 1 calc R .
C16 C 1.3819(10) -0.1264(8) 0.2390(7) 0.058(3) Uani 1 1 d . .
H16 H 1.4842 -0.1706 0.2331 0.070 Uiso 1 1 calc R .
C17 C 1.2682(10) -0.1251(8) 0.1929(6) 0.050(2) Uani 1 1 d . .
H17 H 1.2929 -0.1685 0.1551 0.060 Uiso 1 1 calc R .
C18 C 0.9913(10) -0.0538(6) 0.1573(4) 0.0348(16) Uani 1 1 d . .
C19 C 1.0011(12) -0.1084(7) 0.0988(5) 0.048(2) Uani 1 1 d . .
H19 H 1.0978 -0.1541 0.0844 0.057 Uiso 1 1 calc R .
C20 C 0.8713(14) -0.0969(8) 0.0609(6) 0.054(2) Uani 1 1 d . .
H20 H 0.8779 -0.1345 0.0207 0.065 Uiso 1 1 calc R .
C21 C 0.7302(13) -0.0293(8) 0.0826(5) 0.050(2) Uani 1 1 d . .
H21 H 0.6385 -0.0215 0.0585 0.060 Uiso 1 1 calc R .
C22 C 0.7270(10) 0.0245(7) 0.1382(5) 0.0392(17) Uani 1 1 d . .
H22 H 0.6322 0.0726 0.1517 0.047 Uiso 1 1 calc R .
C23 C 1.0190(8) 0.2674(6) 0.1125(4) 0.0280(13) Uani 1 1 d . .
H23 H 1.1260 0.2302 0.1116 0.034 Uiso 1 1 calc R .
C24 C 0.9630(9) 0.3630(6) 0.0575(5) 0.0359(16) Uani 1 1 d . .
H24 H 1.0229 0.4020 0.0130 0.043 Uiso 1 1 calc R .
C25 C 0.8039(8) 0.3900(6) 0.0801(4) 0.0327(15) Uani 1 1 d . .
H25 H 0.7322 0.4514 0.0540 0.039 Uiso 1 1 calc R .
C26 C 0.6232(8) 0.2996(6) 0.1927(4) 0.0270(13) Uani 1 1 d . .
C27 C 0.4878(8) 0.3793(6) 0.1802(4) 0.0315(14) Uani 1 1 d . .
H27 H 0.4895 0.4471 0.1409 0.038 Uiso 1 1 calc R .
C28 C 0.3477(8) 0.3557(7) 0.2280(4) 0.0349(16) Uani 1 1 d . .
C29 C 0.3533(9) 0.2576(7) 0.2870(5) 0.0388(18) Uani 1 1 d . .
H29 H 0.2609 0.2415 0.3214 0.047 Uiso 1 1 calc R .
C30 C 0.4927(8) 0.1849(7) 0.2947(5) 0.0371(17) Uani 1 1 d . .
H30 H 0.4945 0.1170 0.3342 0.045 Uiso 1 1 calc R .
C31 C 0.1919(9) 0.5254(7) 0.1598(5) 0.0423(18) Uani 1 1 d . .
H31A H 0.2341 0.5100 0.1077 0.051 Uiso 1 1 calc R .
H31B H 0.2511 0.5773 0.1694 0.051 Uiso 1 1 calc R .
C32 C 0.0175(9) 0.5743(7) 0.1630(5) 0.0421(18) Uani 1 1 d . .
H32A H -0.0384 0.5192 0.1551 0.050 Uiso 1 1 calc R .
H32B H 0.0019 0.6411 0.1186 0.050 Uiso 1 1 calc R .
C33 C -0.0587(11) 0.6075(7) 0.2391(5) 0.0456(19) Uani 1 1 d . .
H33A H -0.0114 0.6683 0.2450 0.055 Uiso 1 1 calc R .
H33B H -0.0368 0.5430 0.2844 0.055 Uiso 1 1 calc R .
C34 C -0.2385(11) 0.6466(9) 0.2399(6) 0.056(2) Uani 1 1 d . .
H34A H -0.2607 0.7048 0.1920 0.084 Uiso 1 1 calc GR .
H34B H -0.2817 0.6764 0.2862 0.084 Uiso 1 1 calc GR .
H34C H -0.2874 0.5833 0.2421 0.084 Uiso 1 1 calc GR .
P1 P 0.5321(2) 0.71788(17) 0.01636(13) 0.0369(4) Uani 1 1 d . .
F1 F 0.3509(7) 0.7433(5) 0.0041(4) 0.0715(18) Uani 1 1 d . .
F2 F 0.5106(8) 0.8347(5) 0.0355(4) 0.0668(17) Uani 1 1 d . .
F3 F 0.5759(7) 0.7735(5) -0.0739(3) 0.0629(15) Uani 1 1 d . .
F4 F 0.7134(6) 0.6932(7) 0.0297(3) 0.0697(18) Uani 1 1 d . .
F5 F 0.5495(10) 0.5987(5) -0.0011(4) 0.082(2) Uani 1 1 d . .
F6 F 0.4894(7) 0.6608(5) 0.1077(3) 0.0577(14) Uani 1 1 d . .
Cl1 Cl 0.4638(13) 0.5605(9) 0.6046(7) 0.243(4) Uani 1 1 d . U
Cl2 Cl 0.7933(15) 0.4858(10) 0.5794(8) 0.262(5) Uani 1 1 d . U
C35 C 0.625(4) 0.448(3) 0.633(2) 0.216(14) Uani 1 1 d . U
H35A H 0.6318 0.4340 0.6899 0.259 Uiso 1 1 calc R .
H35B H 0.6083 0.3790 0.6225 0.259 Uiso 1 1 calc R .

loop_
_atom_site_aniso_label
_atom_site_aniso_U_11
_atom_site_aniso_U_22
_atom_site_aniso_U_33
_atom_site_aniso_U_23
_atom_site_aniso_U_13
_atom_site_aniso_U_12
Ir1 0.01669(15) 0.03016(16) 0.02598(15) 0.00101(10) -0.00045(10) -0.00163(10)
O1 0.020(2) 0.042(3) 0.043(3) 0.002(2) 0.000(2) 0.005(2)
N1 0.021(3) 0.035(3) 0.030(3) -0.004(2) -0.001(2) 0.002(2)
N2 0.032(3) 0.037(3) 0.029(3) 0.002(2) 0.002(2) -0.008(3)
N3 0.022(3) 0.028(3) 0.025(3) 0.004(2) -0.001(2) 0.001(2)
N4 0.018(3) 0.029(3) 0.029(3) 0.000(2) 0.001(2) 0.001(2)
N5 0.015(2) 0.027(3) 0.037(3) 0.001(2) 0.000(2) 0.005(2)
C1 0.017(3) 0.038(4) 0.035(4) 0.002(3) 0.001(3) 0.000(3)
C2 0.030(4) 0.035(4) 0.035(4) 0.007(3) 0.002(3) -0.009(3)
C3 0.042(5) 0.048(5) 0.058(5) 0.005(4) -0.010(4) -0.019(4)
C4 0.047(5) 0.056(5) 0.036(4) 0.014(4) -0.006(4) -0.020(4)
C5 0.041(5) 0.064(6) 0.034(4) 0.003(4) -0.009(4) -0.009(4)
C6 0.023(3) 0.047(4) 0.025(3) -0.001(3) 0.000(3) -0.002(3)
C7 0.026(3) 0.045(4) 0.028(3) -0.002(3) 0.006(3) 0.003(3)
C8 0.054(6) 0.063(6) 0.035(4) -0.003(4) 0.001(4) -0.012(5)
C9 0.059(6) 0.056(6) 0.051(5) -0.014(4) -0.011(5) -0.018(5)
C10 0.041(5) 0.052(5) 0.047(5) -0.017(4) -0.010(4) -0.010(4)
C11 0.029(4) 0.040(4) 0.039(4) -0.011(3) -0.002(3) -0.004(3)
C12 0.029(4) 0.035(4) 0.035(4) 0.000(3) 0.005(3) -0.003(3)
C13 0.017(3) 0.035(4) 0.024(3) -0.005(3) 0.000(2) 0.001(3)
C14 0.019(3) 0.051(5) 0.047(4) -0.008(4) -0.012(3) -0.001(3)
C15 0.021(3) 0.057(5) 0.050(5) -0.006(4) -0.006(3) 0.002(3)
C16 0.024(4) 0.047(5) 0.084(7) -0.005(5) 0.010(4) 0.005(4)
C17 0.033(4) 0.051(5) 0.057(5) -0.017(4) 0.009(4) 0.004(4)
C18 0.044(4) 0.026(3) 0.025(3) 0.003(3) 0.005(3) -0.009(3)
C19 0.057(5) 0.041(5) 0.040(4) -0.006(4) 0.003(4) -0.010(4)
C20 0.082(7) 0.046(5) 0.043(5) -0.007(4) -0.017(5) -0.027(5)
C21 0.064(6) 0.041(5) 0.042(5) 0.001(4) -0.018(4) -0.010(4)
C22 0.041(4) 0.039(4) 0.034(4) 0.001(3) -0.007(3) -0.010(3)
C23 0.018(3) 0.033(3) 0.031(3) -0.007(3) 0.003(3) -0.008(3)
C24 0.029(4) 0.032(4) 0.039(4) 0.001(3) 0.007(3) -0.011(3)
C25 0.025(3) 0.037(4) 0.027(3) 0.003(3) 0.001(3) -0.002(3)
C26 0.019(3) 0.033(3) 0.024(3) 0.001(3) 0.000(2) -0.007(3)
C27 0.024(3) 0.032(4) 0.030(3) 0.001(3) 0.002(3) -0.002(3)
C28 0.018(3) 0.042(4) 0.035(4) -0.002(3) 0.000(3) 0.003(3)
C29 0.020(3) 0.039(4) 0.045(4) 0.006(3) 0.002(3) -0.004(3)
C30 0.021(3) 0.037(4) 0.039(4) 0.007(3) 0.005(3) -0.004(3)
C31 0.030(4) 0.043(4) 0.042(4) -0.001(3) 0.002(3) 0.002(3)
C32 0.027(4) 0.038(4) 0.052(5) -0.004(3) -0.003(3) 0.004(3)
C33 0.042(5) 0.036(4) 0.054(5) -0.011(4) -0.009(4) 0.006(4)
C34 0.034(5) 0.063(6) 0.062(6) -0.013(5) 0.002(4) 0.000(4)
P1 0.0263(9) 0.0365(10) 0.0474(11) -0.0104(9) -0.0066(8) -0.0030(8)
F1 0.037(3) 0.067(4) 0.109(5) -0.005(4) -0.027(3) -0.012(3)
F2 0.087(5) 0.042(3) 0.070(4) -0.020(3) 0.007(3) -0.015(3)
F3 0.065(4) 0.071(4) 0.043(3) -0.006(3) -0.005(3) -0.003(3)
F4 0.024(2) 0.127(6) 0.052(3) -0.018(3) -0.004(2) -0.005(3)
F5 0.116(6) 0.036(3) 0.099(5) -0.020(3) -0.061(5) 0.017(3)
F6 0.056(3) 0.059(3) 0.052(3) 0.002(3) 0.001(3) -0.026(3)
Cl1 0.219(7) 0.210(7) 0.275(8) -0.010(6) -0.034(6) -0.051(6)
Cl2 0.272(9) 0.242(8) 0.318(9) -0.111(7) -0.063(7) -0.067(7)
C35 0.200(16) 0.209(16) 0.228(16) -0.038(10) -0.015(10) -0.044(10)

loop_
_atom_type_symbol
_atom_type_description
_atom_type_scat_dispersion_real
_atom_type_scat_dispersion_imag
_atom_type_scat_source
C C 0.0033 0.0016 'International Tables Vol C Tables 4.2.6.8 and 6.1.1.4'
H H 0.0000 0.0000 'International Tables Vol C Tables 4.2.6.8 and 6.1.1.4'
Cl Cl 0.1484 0.1585 'International Tables Vol C Tables 4.2.6.8 and 6.1.1.4'
F F 0.0171 0.0103 'International Tables Vol C Tables 4.2.6.8 and 6.1.1.4'
Ir Ir -1.4442 7.9887 'International Tables Vol C Tables 4.2.6.8 and 6.1.1.4'
N N 0.0061 0.0033 'International Tables Vol C Tables 4.2.6.8 and 6.1.1.4'
O O 0.0106 0.0060 'International Tables Vol C Tables 4.2.6.8 and 6.1.1.4'
P P 0.1023 0.0942 'International Tables Vol C Tables 4.2.6.8 and 6.1.1.4'

loop_
_geom_angle_atom_site_label_1
_geom_angle_atom_site_label_2
_geom_angle_atom_site_label_3
_geom_angle
N1 Ir1 N3 96.6(2)
N1 Ir1 N5 87.0(2)
N2 Ir1 N1 174.6(2)
N2 Ir1 N3 87.6(2)
N2 Ir1 N5 97.3(3)
N3 Ir1 N5 75.6(2)
C1 Ir1 N1 81.1(3)
C1 Ir1 N2 95.1(3)
C1 Ir1 N3 172.8(2)
C1 Ir1 N5 97.4(3)
C1 Ir1 C13 89.1(3)
C13 Ir1 N1 96.1(3)
C13 Ir1 N2 79.9(3)
C13 Ir1 N3 97.9(2)
C13 Ir1 N5 173.1(2)
C28 O1 C31 118.9(6)
C7 N1 Ir1 114.5(5)
C11 N1 Ir1 124.9(5)
C11 N1 C7 120.6(7)
C18 N2 Ir1 114.5(5)
C22 N2 Ir1 124.8(6)
C22 N2 C18 120.6(7)
N4 N3 Ir1 114.5(4)
C23 N3 Ir1 139.6(5)
C23 N3 N4 105.3(5)
N3 N4 C26 118.4(5)
C25 N4 N3 110.8(5)
C25 N4 C26 130.7(6)
C26 N5 Ir1 116.6(4)
C26 N5 C30 117.8(6)
C30 N5 Ir1 125.6(5)
C2 C1 Ir1 128.4(6)
C2 C1 C6 117.5(7)
C6 C1 Ir1 114.1(6)
C1 C2 H2 120.1
C3 C2 C1 119.7(8)
C3 C2 H2 120.1
C2 C3 H3 118.9
C2 C3 C4 122.3(9)
C4 C3 H3 118.9
C3 C4 H4 120.1
C5 C4 C3 119.8(8)
C5 C4 H4 120.1
C4 C5 H5 120.2
C4 C5 C6 119.6(9)
C6 C5 H5 120.2
C1 C6 C7 114.9(6)
C5 C6 C1 121.0(8)
C5 C6 C7 124.1(8)
N1 C7 C6 115.2(7)
N1 C7 C8 119.8(8)
C8 C7 C6 125.0(7)
C7 C8 H8 120.0
C7 C8 C9 120.0(9)
C9 C8 H8 120.0
C8 C9 H9 120.5
C8 C9 C10 119.1(9)
C10 C9 H9 120.5
C9 C10 H10 121.2
C9 C10 C11 117.7(8)
C11 C10 H10 121.2
N1 C11 C10 122.7(8)
N1 C11 H11 118.6
C10 C11 H11 118.6
C13 C12 C18 114.6(6)
C17 C12 C13 121.2(8)
C17 C12 C18 124.1(8)
C12 C13 Ir1 115.3(5)
C12 C13 C14 118.0(7)
C14 C13 Ir1 126.7(6)
C13 C14 H14 120.3
C15 C14 C13 119.5(8)
C15 C14 H14 120.3
C14 C15 H15 118.8
C16 C15 C14 122.3(8)
C16 C15 H15 118.8
C15 C16 H16 120.6
C15 C16 C17 118.8(8)
C17 C16 H16 120.6
C12 C17 H17 120.0
C16 C17 C12 120.1(9)
C16 C17 H17 120.0
N2 C18 C12 115.6(7)
N2 C18 C19 118.6(8)
C19 C18 C12 125.9(8)
C18 C19 H19 119.8
C18 C19 C20 120.4(9)
C20 C19 H19 119.8
C19 C20 H20 120.5
C19 C20 C21 119.0(9)
C21 C20 H20 120.5
C20 C21 H21 120.7
C22 C21 C20 118.6(9)
C22 C21 H21 120.7
N2 C22 H22 118.7
C21 C22 N2 122.7(9)
C21 C22 H22 118.7
N3 C23 H23 124.7
N3 C23 C24 110.6(6)
C24 C23 H23 124.7
C23 C24 H24 126.8
C25 C24 C23 106.5(6)
C25 C24 H24 126.8
N4 C25 C24 106.9(6)
N4 C25 H25 126.6
C24 C25 H25 126.6
N5 C26 N4 114.6(6)
N5 C26 C27 123.7(6)
C27 C26 N4 121.8(6)
C26 C27 H27 121.4
C26 C27 C28 117.2(6)
C28 C27 H27 121.4
O1 C28 C27 124.4(7)
O1 C28 C29 116.6(7)
C29 C28 C27 119.0(7)
C28 C29 H29 120.4
C30 C29 C28 119.1(7)
C30 C29 H29 120.4
N5 C30 C29 123.1(7)
N5 C30 H30 118.4
C29 C30 H30 118.4
O1 C31 H31A 110.6
O1 C31 H31B 110.6
O1 C31 C32 105.6(6)
H31A C31 H31B 108.7
C32 C31 H31A 110.6
C32 C31 H31B 110.6
C31 C32 H32A 108.4
C31 C32 H32B 108.4
C31 C32 C33 115.3(7)
H32A C32 H32B 107.5
C33 C32 H32A 108.4
C33 C32 H32B 108.4
C32 C33 H33A 109.3
C32 C33 H33B 109.3
C32 C33 C34 111.6(8)
H33A C33 H33B 108.0
C34 C33 H33A 109.3
C34 C33 H33B 109.3
C33 C34 H34A 109.5
C33 C34 H34B 109.5
C33 C34 H34C 109.5
H34A C34 H34B 109.5
H34A C34 H34C 109.5
H34B C34 H34C 109.5
F1 P1 F4 179.2(4)
F1 P1 F5 89.3(4)
F1 P1 F6 90.5(4)
F2 P1 F1 89.6(4)
F2 P1 F3 89.7(4)
F2 P1 F4 89.8(4)
F2 P1 F5 178.2(4)
F2 P1 F6 90.6(3)
F3 P1 F1 90.0(4)
F3 P1 F4 90.5(3)
F3 P1 F5 91.7(4)
F3 P1 F6 179.5(4)
F4 P1 F6 89.0(3)
F5 P1 F4 91.3(4)
F5 P1 F6 88.0(4)
Cl1 C35 H35A 110.2
Cl1 C35 H35B 110.2
Cl2 C35 Cl1 107.7(19)
Cl2 C35 H35A 110.2
Cl2 C35 H35B 110.2
H35A C35 H35B 108.5

loop_
_geom_bond_atom_site_label_1
_geom_bond_atom_site_label_2
_geom_bond_distance
Ir1 N1 2.073(6)
Ir1 N2 2.073(7)
Ir1 N3 2.121(6)
Ir1 N5 2.171(5)
Ir1 C1 2.010(7)
Ir1 C13 2.021(6)
O1 C28 1.350(8)
O1 C31 1.449(9)
N1 C7 1.372(9)
N1 C11 1.300(10)
N2 C18 1.365(10)
N2 C22 1.341(10)
N3 N4 1.383(8)
N3 C23 1.328(9)
N4 C25 1.342(9)
N4 C26 1.412(8)
N5 C26 1.340(9)
N5 C30 1.344(9)
C1 C2 1.409(11)
C1 C6 1.437(11)
C2 H2 0.9500
C2 C3 1.385(11)
C3 H3 0.9500
C3 C4 1.388(14)
C4 H4 0.9500
C4 C5 1.376(14)
C5 H5 0.9500
C5 C6 1.403(11)
C6 C7 1.466(12)
C7 C8 1.378(13)
C8 H8 0.9500
C8 C9 1.391(14)
C9 H9 0.9500
C9 C10 1.392(13)
C10 H10 0.9500
C10 C11 1.404(11)
C11 H11 0.9500
C12 C13 1.402(10)
C12 C17 1.397(11)
C12 C18 1.455(11)
C13 C14 1.404(9)
C14 H14 0.9500
C14 C15 1.399(11)
C15 H15 0.9500
C15 C16 1.366(14)
C16 H16 0.9500
C16 C17 1.393(15)
C17 H17 0.9500
C18 C19 1.382(12)
C19 H19 0.9500
C19 C20 1.383(14)
C20 H20 0.9500
C20 C21 1.397(15)
C21 H21 0.9500
C21 C22 1.340(12)
C22 H22 0.9500
C23 H23 0.9500
C23 C24 1.386(10)
C24 H24 0.9500
C24 C25 1.373(10)
C25 H25 0.9500
C26 C27 1.382(9)
C27 H27 0.9500
C27 C28 1.405(10)
C28 C29 1.388(10)
C29 H29 0.9500
C29 C30 1.360(10)
C30 H30 0.9500
C31 H31A 0.9900
C31 H31B 0.9900
C31 C32 1.512(10)
C32 H32A 0.9900
C32 H32B 0.9900
C32 C33 1.524(12)
C33 H33A 0.9900
C33 H33B 0.9900
C33 C34 1.540(12)
C34 H34A 0.9800
C34 H34B 0.9800
C34 H34C 0.9800
P1 F1 1.589(6)
P1 F2 1.574(6)
P1 F3 1.584(6)
P1 F4 1.595(5)
P1 F5 1.595(6)
P1 F6 1.602(6)
Cl1 C35 1.80(3)
Cl2 C35 1.70(3)
C35 H35A 0.9900
C35 H35B 0.9900

loop_
_geom_torsion_atom_site_label_1
_geom_torsion_atom_site_label_2
_geom_torsion_atom_site_label_3
_geom_torsion_atom_site_label_4
_geom_torsion
Ir1 N1 C7 C6 0.6(8)
Ir1 N1 C7 C8 179.6(6)
Ir1 N1 C11 C10 -177.6(6)
Ir1 N2 C18 C12 2.5(8)
Ir1 N2 C18 C19 -176.9(6)
Ir1 N2 C22 C21 178.6(6)
Ir1 N3 N4 C25 -171.5(5)
Ir1 N3 N4 C26 6.2(8)
Ir1 N3 C23 C24 168.7(6)
Ir1 N5 C26 N4 2.5(8)
Ir1 N5 C26 C27 -177.3(6)
Ir1 N5 C30 C29 177.6(7)
Ir1 C1 C2 C3 -175.2(6)
Ir1 C1 C6 C5 175.1(6)
Ir1 C1 C6 C7 -5.9(8)
Ir1 C13 C14 C15 180.0(6)
O1 C28 C29 C30 177.6(8)
O1 C31 C32 C33 63.5(9)
N1 C7 C8 C9 -2.3(13)
N2 C18 C19 C20 -1.4(12)
N3 N4 C25 C24 -0.9(9)
N3 N4 C26 N5 -5.8(9)
N3 N4 C26 C27 174.1(6)
N3 C23 C24 C25 0.4(9)
N4 N3 C23 C24 -0.9(8)
N4 C26 C27 C28 177.7(7)
N5 C26 C27 C28 -2.4(11)
C1 C2 C3 C4 -0.5(13)
C1 C6 C7 N1 3.4(9)
C1 C6 C7 C8 -175.5(8)
C2 C1 C6 C5 -3.0(11)
C2 C1 C6 C7 176.1(6)
C2 C3 C4 C5 -1.0(14)
C3 C4 C5 C6 0.5(14)
C4 C5 C6 C1 1.5(12)
C4 C5 C6 C7 -177.5(8)
C5 C6 C7 N1 -177.5(7)
C5 C6 C7 C8 3.5(13)
C6 C1 C2 C3 2.5(11)
C6 C7 C8 C9 176.6(9)
C7 N1 C11 C10 2.5(11)
C7 C8 C9 C10 3.0(15)
C8 C9 C10 C11 -1.1(14)
C9 C10 C11 N1 -1.7(13)
C11 N1 C7 C6 -179.4(7)
C11 N1 C7 C8 -0.4(11)
C12 C13 C14 C15 -2.2(12)
C12 C18 C19 C20 179.2(8)
C13 C12 C17 C16 0.5(13)
C13 C12 C18 N2 -0.9(9)
C13 C12 C18 C19 178.5(7)
C13 C14 C15 C16 2.6(14)
C14 C15 C16 C17 -1.4(15)
C15 C16 C17 C12 -0.2(14)
C17 C12 C13 Ir1 178.7(6)
C17 C12 C13 C14 0.7(11)
C17 C12 C18 N2 179.2(7)
C17 C12 C18 C19 -1.4(12)
C18 N2 C22 C21 0.9(12)
C18 C12 C13 Ir1 -1.2(8)
C18 C12 C13 C14 -179.3(7)
C18 C12 C17 C16 -179.5(8)
C18 C19 C20 C21 0.1(13)
C19 C20 C21 C22 1.7(13)
C20 C21 C22 N2 -2.2(13)
C22 N2 C18 C12 -179.5(6)
C22 N2 C18 C19 1.0(10)
C23 N3 N4 C25 1.1(8)
C23 N3 N4 C26 178.8(6)
C23 C24 C25 N4 0.3(9)
C25 N4 C26 N5 171.4(7)
C25 N4 C26 C27 -8.8(12)
C26 N4 C25 C24 -178.2(7)
C26 N5 C30 C29 -1.2(13)
C26 C27 C28 O1 -177.4(7)
C26 C27 C28 C29 2.9(12)
C27 C28 C29 C30 -2.7(13)
C28 O1 C31 C32 174.5(7)
C28 C29 C30 N5 1.9(14)
C30 N5 C26 N4 -178.6(7)
C30 N5 C26 C27 1.5(11)
C31 O1 C28 C27 1.5(12)
C31 O1 C28 C29 -178.9(8)
C31 C32 C33 C34 -174.9(8)
